data_4022374
loop_
_publ_author_name
'David R. Carbery'
'Serge Reignier'
'Neil D. Miller'
'Harry Adams'
'Joseph P. A. Harrity'

_publ_section_title
;
 Investigation of a Stereoselective Co-Mediated Rearrangement
 Reaction
;
_journal_name_full 'Journal of Organic Chemistry'
_journal_page_first 4392
_journal_page_last 4399
_journal_paper_doi 10.1021/jo0300587
_journal_volume 68
_journal_year 2003
_chemical_formula_sum 'C24 H22 Co2 O7'
_chemical_formula_weight 540.28
_chemical_name_systematic
;
  ?
;
_space_group_IT_number 60
_symmetry_cell_setting orthorhombic
_symmetry_space_group_name_Hall '-P 2n 2ab'
_symmetry_space_group_name_H-M 'P b c n'
_atom_sites_solution_hydrogens geom
_atom_sites_solution_primary direct
_atom_sites_solution_secondary difmap
_audit_creation_method SHELXL-97
_cell_angle_alpha 90.00
_cell_angle_beta 90.00
_cell_angle_gamma 90.00
_cell_formula_units_Z 8
_cell_length_a 32.378(9)
_cell_length_b 15.971(4)
_cell_length_c 9.371(3)
_cell_measurement_reflns_used 4666
_cell_measurement_temperature 150(2)
_cell_measurement_theta_max 46.266
_cell_measurement_theta_min 5.035
_cell_volume 4846(2)
_computing_cell_refinement 'Bruker SMART'
_computing_data_collection 'Bruker SMART'
_computing_data_reduction 'Bruker SHELXTL'
_computing_molecular_graphics 'Bruker SHELXTL'
_computing_publication_material 'Bruker SHELXTL'
_computing_structure_refinement 'SHELXL-97 (Sheldrick, 1997)'
_computing_structure_solution 'SHELXS-97 (Sheldrick, 1990)'
_diffrn_ambient_temperature 150(2)
_diffrn_measured_fraction_theta_full 0.994
_diffrn_measured_fraction_theta_max 0.994
_diffrn_measurement_device_type 'CCD area detector'
_diffrn_measurement_method 'phi and omega scans'
_diffrn_radiation_monochromator graphite
_diffrn_radiation_source 'fine-focus sealed tube'
_diffrn_radiation_type MoK\a
_diffrn_radiation_wavelength 0.71073
_diffrn_reflns_av_R_equivalents 0.0874
_diffrn_reflns_av_sigmaI/netI 0.0588
_diffrn_reflns_limit_h_max 35
_diffrn_reflns_limit_h_min -27
_diffrn_reflns_limit_k_max 15
_diffrn_reflns_limit_k_min -17
_diffrn_reflns_limit_l_max 10
_diffrn_reflns_limit_l_min -10
_diffrn_reflns_number 20376
_diffrn_reflns_theta_full 23.32
_diffrn_reflns_theta_max 23.32
_diffrn_reflns_theta_min 1.26
_exptl_absorpt_coefficient_mu 1.409
_exptl_absorpt_correction_T_max 0.6937
_exptl_absorpt_correction_T_min 0.5392
_exptl_absorpt_correction_type empirical
_exptl_absorpt_process_details SADABS
_exptl_crystal_colour 'DEEP RED'
_exptl_crystal_density_meas 1.481
_exptl_crystal_density_method 'not measured'
_exptl_crystal_description block
_exptl_crystal_F_000 2208
_exptl_crystal_size_max 0.50
_exptl_crystal_size_mid 0.32
_exptl_crystal_size_min 0.28
_refine_diff_density_max 0.838
_refine_diff_density_min -0.347
_refine_diff_density_rms 0.087
_refine_ls_extinction_method none
_refine_ls_goodness_of_fit_ref 1.035
_refine_ls_hydrogen_treatment mixed
_refine_ls_matrix_type full
_refine_ls_number_parameters 298
_refine_ls_number_reflns 3501
_refine_ls_number_restraints 0
_refine_ls_restrained_S_all 1.035
_refine_ls_R_factor_all 0.0739
_refine_ls_R_factor_gt 0.0468
_refine_ls_shift/su_max 0.000
_refine_ls_shift/su_mean 0.000
_refine_ls_structure_factor_coef Fsqd
_refine_ls_weighting_details 'calc w=1/[\s^2^(Fo^2^)+(0.0741P)^2^+0.2977P] where P=(Fo^2^+2Fc^2^)/3'
_refine_ls_weighting_scheme calc
_refine_ls_wR_factor_gt 0.1159
_refine_ls_wR_factor_ref 0.1291
_reflns_number_gt 2486
_reflns_number_total 3501
_reflns_threshold_expression >2sigma(I)
_cod_data_source_file jo0300587_s3.cif
_cod_data_source_block ohj56
_cod_depositor_comments
;
The following automatic conversions were performed:
'_symmetry_cell_setting' value 'Orthorhombic' changed to 'orthorhombic'
according to '/home/saulius/struct/CIF-dictionaries/cif_core.dic'
dictionary named 'cif_core.dic' version 2.4.1 from
2010-06-29.

'_exptl_absorpt_correction_type' value 'Empirical' changed to
'empirical' according to
'/home/saulius/struct/CIF-dictionaries/cif_core.dic' dictionary named
'cif_core.dic' version 2.4.1 from 2010-06-29.

Automatic conversion script
Id: cif_fix_enum 1527 2010-12-29 10:47:43Z saulius 
;
_cod_database_code 4022374

loop_
_symmetry_equiv_pos_as_xyz
'x, y, z'
'-x+1/2, -y+1/2, z+1/2'
'-x, y, -z+1/2'
'x+1/2, -y+1/2, -z'
'-x, -y, -z'
'x-1/2, y-1/2, -z-1/2'
'x, -y, z-1/2'
'-x-1/2, y-1/2, z'

loop_
_atom_site_label
_atom_site_type_symbol
_atom_site_fract_x
_atom_site_fract_y
_atom_site_fract_z
_atom_site_U_iso_or_equiv
_atom_site_adp_type
_atom_site_occupancy
_atom_site_symmetry_multiplicity
_atom_site_calc_flag
_atom_site_refinement_flags
Co1 Co 0.32687(2) 0.34359(4) 0.19652(7) 0.0294(2) Uani 1 1 d .
Co2 Co 0.37352(2) 0.26987(4) 0.03237(7) 0.0274(2) Uani 1 1 d .
O1 O 0.25073(12) 0.3257(2) 0.0275(4) 0.0517(11) Uani 1 1 d .
O2 O 0.35541(14) 0.5170(3) 0.1506(6) 0.0727(14) Uani 1 1 d .
O3 O 0.29574(15) 0.3554(3) 0.4886(5) 0.0786(16) Uani 1 1 d .
O4 O 0.42111(15) 0.4138(3) -0.0758(4) 0.0629(13) Uani 1 1 d .
O5 O 0.43684(12) 0.1424(2) -0.0144(4) 0.0464(10) Uani 1 1 d .
O6 O 0.31440(14) 0.2343(2) -0.2012(4) 0.0565(12) Uani 1 1 d .
O7 O 0.34707(12) -0.0517(2) 0.3959(4) 0.0446(10) Uani 1 1 d .
C1 C 0.28012(18) 0.3337(3) 0.0941(6) 0.0380(13) Uani 1 1 d .
C2 C 0.34455(17) 0.4505(4) 0.1690(6) 0.0435(14) Uani 1 1 d .
C3 C 0.30685(18) 0.3526(4) 0.3740(7) 0.0485(16) Uani 1 1 d .
C4 C 0.40241(18) 0.3578(4) -0.0343(6) 0.0411(14) Uani 1 1 d .
C5 C 0.41173(18) 0.1908(4) 0.0037(5) 0.0347(13) Uani 1 1 d .
C6 C 0.33744(18) 0.2457(3) -0.1102(6) 0.0406(14) Uani 1 1 d .
C7 C 0.37796(14) 0.2818(3) 0.2405(5) 0.0244(11) Uani 1 1 d .
C8 C 0.34742(15) 0.2284(3) 0.2093(5) 0.0291(12) Uani 1 1 d .
C9 C 0.32627(16) 0.1501(3) 0.2630(6) 0.0393(13) Uani 1 1 d .
H9A H 0.3166 0.1621 0.3599 0.047 Uiso 1 1 calc R
C10 C 0.28775(16) 0.1290(3) 0.1729(6) 0.0393(14) Uani 1 1 d .
H10A H 0.2684 0.1753 0.1774 0.047 Uiso 1 1 calc R
H10B H 0.2958 0.1216 0.0740 0.047 Uiso 1 1 calc R
C11 C 0.26671(18) 0.0495(4) 0.2262(7) 0.0562(17) Uani 1 1 d .
H11A H 0.2568 0.0585 0.3226 0.067 Uiso 1 1 calc R
H11B H 0.2431 0.0373 0.1661 0.067 Uiso 1 1 calc R
C12 C 0.29492(17) -0.0220(3) 0.2249(7) 0.0466(15) Uani 1 1 d .
H12A H 0.3027 -0.0347 0.1273 0.056 Uiso 1 1 calc R
H12B H 0.2810 -0.0706 0.2641 0.056 Uiso 1 1 calc R
C13 C 0.33322(16) -0.0036(3) 0.3113(6) 0.0377(14) Uani 1 1 d .
C14 C 0.35576(16) 0.0778(3) 0.2737(6) 0.0385(13) Uani 1 1 d .
H14A H 0.3677 0.0699 0.1785 0.046 Uiso 1 1 calc R
C15 C 0.39174(17) 0.0910(3) 0.3759(5) 0.0314(13) Uani 1 1 d .
C16 C 0.38597(17) 0.1187(3) 0.5142(6) 0.0387(14) Uani 1 1 d .
H16A H 0.3595 0.1315 0.5462 0.046 Uiso 1 1 calc R
C17 C 0.41955(19) 0.1277(3) 0.6058(6) 0.0438(15) Uani 1 1 d .
H17A H 0.4155 0.1468 0.6985 0.053 Uiso 1 1 calc R
C18 C 0.45855(18) 0.1084(3) 0.5600(5) 0.0399(14) Uani 1 1 d .
H18A H 0.4811 0.1144 0.6207 0.048 Uiso 1 1 calc R
C19 C 0.46383(17) 0.0801(3) 0.4233(5) 0.0365(13) Uani 1 1 d .
H19A H 0.4902 0.0663 0.3913 0.044 Uiso 1 1 calc R
C20 C 0.43070(17) 0.0719(3) 0.3330(5) 0.0335(13) Uani 1 1 d .
H20A H 0.4350 0.0528 0.2404 0.040 Uiso 1 1 calc R
C21 C 0.41264(15) 0.2974(3) 0.3414(5) 0.0309(12) Uani 1 1 d .
H21A H 0.4331 0.2537 0.3281 0.037 Uiso 1 1 calc R
H21B H 0.4021 0.2923 0.4379 0.037 Uiso 1 1 calc R
C22 C 0.43383(16) 0.3803(3) 0.3280(6) 0.0382(13) Uani 1 1 d .
H22A H 0.4142 0.4243 0.3508 0.046 Uiso 1 1 calc R
H22B H 0.4424 0.3881 0.2297 0.046 Uiso 1 1 calc R
C23 C 0.47134(18) 0.3896(4) 0.4241(6) 0.0486(16) Uani 1 1 d .
H23A H 0.4908 0.3453 0.4021 0.058 Uiso 1 1 calc R
H23B H 0.4847 0.4425 0.4034 0.058 Uiso 1 1 calc R
C24 C 0.4616(2) 0.3863(4) 0.5765(6) 0.0672(19) Uani 1 1 d .
H24A H 0.4865 0.3922 0.6309 0.101 Uiso 1 1 calc R
H24B H 0.4488 0.3336 0.5985 0.101 Uiso 1 1 calc R
H24C H 0.4430 0.4311 0.6000 0.101 Uiso 1 1 calc R

loop_
_atom_site_aniso_label
_atom_site_aniso_U_11
_atom_site_aniso_U_22
_atom_site_aniso_U_33
_atom_site_aniso_U_23
_atom_site_aniso_U_13
_atom_site_aniso_U_12
Co1 0.0257(4) 0.0286(4) 0.0339(4) -0.0043(3) -0.0026(3) 0.0019(3)
Co2 0.0322(4) 0.0241(4) 0.0257(4) -0.0034(3) -0.0052(3) 0.0042(3)
O1 0.034(2) 0.060(3) 0.061(3) -0.010(2) -0.020(2) 0.012(2)
O2 0.061(3) 0.028(2) 0.129(4) 0.009(3) -0.010(3) 0.002(2)
O3 0.065(3) 0.114(4) 0.057(3) -0.036(3) 0.025(3) -0.022(3)
O4 0.084(3) 0.055(3) 0.051(3) 0.015(2) 0.007(2) -0.016(3)
O5 0.048(3) 0.056(3) 0.036(2) -0.0075(18) -0.0010(19) 0.025(2)
O6 0.071(3) 0.046(2) 0.053(3) -0.0133(19) -0.035(2) 0.014(2)
O7 0.052(3) 0.033(2) 0.048(2) 0.0191(19) -0.016(2) -0.015(2)
C1 0.039(4) 0.029(3) 0.047(3) -0.004(3) 0.000(3) 0.010(3)
C2 0.029(3) 0.042(4) 0.060(4) 0.001(3) -0.004(3) 0.009(3)
C3 0.034(3) 0.055(4) 0.057(4) -0.017(3) 0.005(3) -0.010(3)
C4 0.049(4) 0.041(3) 0.034(3) -0.001(3) -0.003(3) 0.001(3)
C5 0.042(4) 0.041(3) 0.021(3) -0.005(2) -0.006(2) -0.002(3)
C6 0.048(4) 0.033(3) 0.040(3) -0.001(3) -0.005(3) 0.016(3)
C7 0.029(3) 0.022(3) 0.023(3) 0.004(2) -0.004(2) 0.004(2)
C8 0.027(3) 0.025(3) 0.035(3) 0.003(2) -0.011(2) -0.001(2)
C9 0.036(3) 0.033(3) 0.048(3) 0.006(3) -0.011(3) -0.011(3)
C10 0.033(3) 0.031(3) 0.054(4) 0.009(2) -0.020(3) -0.005(3)
C11 0.042(4) 0.048(4) 0.078(5) 0.003(3) -0.016(3) -0.016(3)
C12 0.042(4) 0.034(3) 0.064(4) 0.004(3) -0.016(3) -0.012(3)
C13 0.035(3) 0.028(3) 0.049(4) 0.007(3) -0.013(3) -0.011(3)
C14 0.032(3) 0.035(3) 0.049(3) 0.007(3) -0.007(3) -0.007(3)
C15 0.044(3) 0.020(3) 0.030(3) 0.012(2) -0.017(3) -0.014(3)
C16 0.029(3) 0.041(3) 0.046(3) 0.020(3) 0.003(3) -0.002(3)
C17 0.060(4) 0.049(4) 0.022(3) 0.009(2) -0.003(3) -0.011(3)
C18 0.042(4) 0.043(3) 0.035(3) 0.011(3) -0.020(3) -0.009(3)
C19 0.034(3) 0.034(3) 0.042(3) 0.010(2) -0.006(3) 0.001(3)
C20 0.047(4) 0.024(3) 0.030(3) 0.002(2) -0.007(3) 0.001(3)
C21 0.029(3) 0.031(3) 0.032(3) 0.004(2) -0.011(2) -0.005(2)
C22 0.036(3) 0.034(3) 0.045(3) -0.004(2) -0.004(3) -0.007(3)
C23 0.050(4) 0.045(4) 0.051(4) -0.004(3) -0.013(3) -0.012(3)
C24 0.070(5) 0.081(5) 0.050(4) -0.008(3) -0.011(3) -0.019(4)

loop_
_atom_type_symbol
_atom_type_description
_atom_type_scat_dispersion_real
_atom_type_scat_dispersion_imag
_atom_type_scat_source
C C 0.0033 0.0016 'International Tables Vol C Tables 4.2.6.8 and 6.1.1.4'
H H 0.0000 0.0000 'International Tables Vol C Tables 4.2.6.8 and 6.1.1.4'
O O 0.0106 0.0060 'International Tables Vol C Tables 4.2.6.8 and 6.1.1.4'
Co Co 0.3494 0.9721 'International Tables Vol C Tables 4.2.6.8 and 6.1.1.4'

loop_
_geom_angle_atom_site_label_1
_geom_angle_atom_site_label_2
_geom_angle_atom_site_label_3
_geom_angle
C3 Co1 C1 101.4(3)
C3 Co1 C2 99.8(3)
C1 Co1 C2 105.8(2)
C3 Co1 C8 98.2(2)
C1 Co1 C8 103.6(2)
C2 Co1 C8 141.5(2)
C3 Co1 C7 98.6(2)
C1 Co1 C7 140.7(2)
C2 Co1 C7 103.6(2)
C8 Co1 C7 39.82(18)
C3 Co1 Co2 147.4(2)
C1 Co1 Co2 98.11(17)
C2 Co1 Co2 99.64(18)
C8 Co1 Co2 51.66(15)
C7 Co1 Co2 51.27(13)
C5 Co2 C4 98.0(3)
C5 Co2 C6 100.6(2)
C4 Co2 C6 104.2(2)
C5 Co2 C7 99.63(19)
C4 Co2 C7 103.4(2)
C6 Co2 C7 142.9(2)
C5 Co2 C8 100.7(2)
C4 Co2 C8 140.9(2)
C6 Co2 C8 105.7(2)
C7 Co2 C8 39.71(18)
C5 Co2 Co1 149.11(15)
C4 Co2 Co1 99.37(18)
C6 Co2 Co1 99.61(17)
C7 Co2 Co1 51.45(13)
C8 Co2 Co1 51.11(14)
O1 C1 Co1 178.4(5)
O2 C2 Co1 179.3(6)
O3 C3 Co1 176.3(6)
O4 C4 Co2 179.3(5)
O5 C5 Co2 178.0(5)
O6 C6 Co2 176.9(5)
C8 C7 C21 143.4(4)
C8 C7 Co2 70.6(3)
C21 C7 Co2 134.6(4)
C8 C7 Co1 69.7(3)
C21 C7 Co1 133.0(3)
Co2 C7 Co1 77.27(16)
C7 C8 C9 142.1(4)
C7 C8 Co1 70.5(3)
C9 C8 Co1 130.0(4)
C7 C8 Co2 69.7(3)
C9 C8 Co2 138.7(4)
Co1 C8 Co2 77.23(17)
C14 C9 C8 111.7(4)
C14 C9 C10 112.5(4)
C8 C9 C10 111.4(4)
C11 C10 C9 111.3(4)
C12 C11 C10 111.6(5)
C11 C12 C13 110.9(5)
O7 C13 C12 122.8(5)
O7 C13 C14 121.4(4)
C12 C13 C14 115.6(4)
C9 C14 C15 114.9(4)
C9 C14 C13 111.4(4)
C15 C14 C13 109.7(4)
C20 C15 C16 118.3(5)
C20 C15 C14 119.5(5)
C16 C15 C14 122.1(5)
C15 C16 C17 120.4(5)
C18 C17 C16 120.2(5)
C19 C18 C17 118.9(5)
C18 C19 C20 120.7(5)
C15 C20 C19 121.4(5)
C7 C21 C22 116.2(4)
C21 C22 C23 113.8(4)
C24 C23 C22 113.7(5)

loop_
_geom_bond_atom_site_label_1
_geom_bond_atom_site_label_2
_geom_bond_distance
Co1 C3 1.791(7)
Co1 C1 1.799(6)
Co1 C2 1.819(6)
Co1 C8 1.961(5)
Co1 C7 1.970(4)
Co1 Co2 2.4564(10)
Co2 C5 1.788(6)
Co2 C4 1.800(6)
Co2 C6 1.816(6)
Co2 C7 1.965(5)
Co2 C8 1.975(5)
O1 C1 1.145(6)
O2 C2 1.132(6)
O3 C3 1.134(7)
O4 C4 1.148(6)
O5 C5 1.135(6)
O6 C6 1.148(6)
O7 C13 1.191(6)
C7 C8 1.338(6)
C7 C21 1.489(6)
C8 C9 1.511(7)
C9 C14 1.502(7)
C9 C10 1.543(7)
C10 C11 1.525(7)
C11 C12 1.462(8)
C12 C13 1.510(7)
C13 C14 1.532(7)
C14 C15 1.523(7)
C15 C20 1.359(7)
C15 C16 1.382(7)
C16 C17 1.393(7)
C17 C18 1.369(8)
C18 C19 1.369(7)
C19 C20 1.373(7)
C21 C22 1.497(6)
C22 C23 1.519(7)
C23 C24 1.463(8)

loop_
_geom_torsion_atom_site_label_1
_geom_torsion_atom_site_label_2
_geom_torsion_atom_site_label_3
_geom_torsion_atom_site_label_4
_geom_torsion
C3 Co1 Co2 C5 -2.3(5)
C1 Co1 Co2 C5 -128.8(4)
C2 Co1 Co2 C5 123.5(4)
C8 Co1 Co2 C5 -27.9(4)
C7 Co1 Co2 C5 23.8(4)
C3 Co1 Co2 C4 -125.8(4)
C1 Co1 Co2 C4 107.7(2)
C2 Co1 Co2 C4 0.1(2)
C8 Co1 Co2 C4 -151.3(2)
C7 Co1 Co2 C4 -99.7(2)
C3 Co1 Co2 C6 128.0(4)
C1 Co1 Co2 C6 1.5(2)
C2 Co1 Co2 C6 -106.1(2)
C8 Co1 Co2 C6 102.5(2)
C7 Co1 Co2 C6 154.1(2)
C3 Co1 Co2 C7 -26.1(4)
C1 Co1 Co2 C7 -152.6(2)
C2 Co1 Co2 C7 99.8(2)
C8 Co1 Co2 C7 -51.6(2)
C3 Co1 Co2 C8 25.5(4)
C1 Co1 Co2 C8 -101.0(2)
C2 Co1 Co2 C8 151.4(2)
C7 Co1 Co2 C8 51.6(2)
C3 Co1 C1 O1 -127(20)
C2 Co1 C1 O1 130(20)
C8 Co1 C1 O1 -25(20)
C7 Co1 C1 O1 -7(20)
Co2 Co1 C1 O1 27(20)
C3 Co1 C2 O2 -139(100)
C1 Co1 C2 O2 -34(51)
C8 Co1 C2 O2 104(51)
C7 Co1 C2 O2 119(51)
Co2 Co1 C2 O2 67(51)
C1 Co1 C3 O3 135(9)
C2 Co1 C3 O3 -117(9)
C8 Co1 C3 O3 29(9)
C7 Co1 C3 O3 -11(9)
Co2 Co1 C3 O3 9(9)
C5 Co2 C4 O4 -64(58)
C6 Co2 C4 O4 -167(100)
C7 Co2 C4 O4 38(58)
C8 Co2 C4 O4 54(58)
Co1 Co2 C4 O4 91(58)
C4 Co2 C5 O5 25(12)
C6 Co2 C5 O5 131(12)
C7 Co2 C5 O5 -80(12)
C8 Co2 C5 O5 -121(12)
Co1 Co2 C5 O5 -99(12)
C5 Co2 C6 O6 -141(10)
C4 Co2 C6 O6 -40(10)
C7 Co2 C6 O6 97(10)
C8 Co2 C6 O6 115(10)
Co1 Co2 C6 O6 63(10)
C5 Co2 C7 C8 -95.2(3)
C4 Co2 C7 C8 164.1(3)
C6 Co2 C7 C8 27.2(4)
Co1 Co2 C7 C8 72.7(3)
C5 Co2 C7 C21 52.7(5)
C4 Co2 C7 C21 -48.0(5)
C6 Co2 C7 C21 175.0(4)
C8 Co2 C7 C21 147.9(6)
Co1 Co2 C7 C21 -139.4(5)
C5 Co2 C7 Co1 -167.89(19)
C4 Co2 C7 Co1 91.4(2)
C6 Co2 C7 Co1 -45.6(4)
C8 Co2 C7 Co1 -72.7(3)
C3 Co1 C7 C8 92.4(3)
C1 Co1 C7 C8 -27.7(5)
C2 Co1 C7 C8 -165.3(3)
Co2 Co1 C7 C8 -73.7(3)
C3 Co1 C7 C21 -53.2(5)
C1 Co1 C7 C21 -173.4(4)
C2 Co1 C7 C21 49.1(5)
C8 Co1 C7 C21 -145.6(6)
Co2 Co1 C7 C21 140.6(5)
C3 Co1 C7 Co2 166.1(2)
C1 Co1 C7 Co2 46.0(4)
C2 Co1 C7 Co2 -91.5(2)
C8 Co1 C7 Co2 73.7(3)
C21 C7 C8 C9 5.3(13)
Co2 C7 C8 C9 145.9(8)
Co1 C7 C8 C9 -130.9(8)
C21 C7 C8 Co1 136.2(7)
Co2 C7 C8 Co1 -83.18(13)
C21 C7 C8 Co2 -140.6(7)
Co1 C7 C8 Co2 83.18(13)
C3 Co1 C8 C7 -93.7(3)
C1 Co1 C8 C7 162.3(3)
C2 Co1 C8 C7 23.4(5)
Co2 Co1 C8 C7 72.7(3)
C3 Co1 C8 C9 49.0(5)
C1 Co1 C8 C9 -54.9(5)
C2 Co1 C8 C9 166.1(4)
C7 Co1 C8 C9 142.7(6)
Co2 Co1 C8 C9 -144.6(5)
C3 Co1 C8 Co2 -166.5(2)
C1 Co1 C8 Co2 89.6(2)
C2 Co1 C8 Co2 -49.3(4)
C7 Co1 C8 Co2 -72.7(3)
C5 Co2 C8 C7 92.2(3)
C4 Co2 C8 C7 -24.9(5)
C6 Co2 C8 C7 -163.4(3)
Co1 Co2 C8 C7 -73.6(3)
C5 Co2 C8 C9 -56.4(6)
C4 Co2 C8 C9 -173.6(5)
C6 Co2 C8 C9 48.0(6)
C7 Co2 C8 C9 -148.6(7)
Co1 Co2 C8 C9 137.7(6)
C5 Co2 C8 Co1 165.87(18)
C4 Co2 C8 Co1 48.7(4)
C6 Co2 C8 Co1 -89.8(2)
C7 Co2 C8 Co1 73.6(3)
C7 C8 C9 C14 -59.9(9)
Co1 C8 C9 C14 -171.5(4)
Co2 C8 C9 C14 67.4(7)
C7 C8 C9 C10 173.4(6)
Co1 C8 C9 C10 61.8(6)
Co2 C8 C9 C10 -59.3(7)
C14 C9 C10 C11 53.1(6)
C8 C9 C10 C11 179.4(5)
C9 C10 C11 C12 -57.6(7)
C10 C11 C12 C13 56.1(7)
C11 C12 C13 O7 133.4(6)
C11 C12 C13 C14 -52.1(7)
C8 C9 C14 C15 61.0(6)
C10 C9 C14 C15 -172.8(5)
C8 C9 C14 C13 -173.4(4)
C10 C9 C14 C13 -47.3(6)
O7 C13 C14 C9 -137.9(6)
C12 C13 C14 C9 47.5(7)
O7 C13 C14 C15 -9.4(8)
C12 C13 C14 C15 176.0(5)
C9 C14 C15 C20 -132.7(5)
C13 C14 C15 C20 100.8(5)
C9 C14 C15 C16 50.0(6)
C13 C14 C15 C16 -76.4(6)
C20 C15 C16 C17 0.8(7)
C14 C15 C16 C17 178.1(5)
C15 C16 C17 C18 -0.5(8)
C16 C17 C18 C19 -0.2(8)
C17 C18 C19 C20 0.6(7)
C16 C15 C20 C19 -0.4(7)
C14 C15 C20 C19 -177.7(4)
C18 C19 C20 C15 -0.4(7)
C8 C7 C21 C22 -172.4(6)
Co2 C7 C21 C22 64.7(6)
Co1 C7 C21 C22 -55.0(7)
C7 C21 C22 C23 -174.7(5)
C21 C22 C23 C24 -63.5(7)
